data_1532942
loop_
_publ_author_name
'Morozkin, A.V.'
'Seropegin, Yu.D.'

_publ_section_title
;
 Sm - Ru - Ge system at 1070 K
;
_journal_name_full 'Journal of Alloys Compd.'
_journal_page_first 168
_journal_page_last 172
_journal_volume 365
_journal_year 2004
_chemical_formula_sum 'Ge4 Ru2 Sm3'
_chemical_name_systematic 'Sm3 Ru2 Ge4'
_space_group_IT_number 12
_symmetry_space_group_name_Hall '-B 2'
_symmetry_space_group_name_H-M 'B 1 1 2/m'
_cell_angle_alpha 90
_cell_angle_beta 90
_cell_angle_gamma 109.29
_cell_formula_units_Z 2
_cell_length_a 10.899
_cell_length_b 8.139
_cell_length_c 4.319
_cell_volume 361.616
_citation_journal_id_ASTM JALCEU
_cod_data_source_file Morozkin_JALCEU_2004_1372.cif
_cod_data_source_block Ge4Ru2Sm3
_cod_original_cell_volume 361.6161
_cod_original_sg_symbol_Hall '-C 2y (-x,z,y)'
_cod_database_code 1532942

loop_
_symmetry_equiv_pos_as_xyz
x,y,z
-x,-y,z
-x,-y,-z
x,y,-z
x+1/2,y,z+1/2
-x+1/2,-y,z+1/2
-x+1/2,-y,-z+1/2
x+1/2,y,-z+1/2

loop_
_atom_site_label
_atom_site_type_symbol
_atom_site_fract_x
_atom_site_fract_y
_atom_site_fract_z
_atom_site_occupancy
_atom_site_U_iso_or_equiv
Sm1 Sm 0.379 0.301 0 1 0.0
Ge1 Ge 0.122 0.376 0 1 0.0
Ge2 Ge 0.739 0.069 0 1 0.0
Ru1 Ru 0.685 0.303 0 1 0.0
Sm2 Sm 0 0 0 1 0.0
